data_4513830
loop_
_publ_author_name
'Sobczak, Szymon'
'Katrusiak, Andrzej'

_publ_section_title
;
 Singularities in Molecular Conformation
;
_journal_coden_ASTM CGDEFU
_journal_issue 11
_journal_name_full 'Crystal Growth & Design'
_journal_page_first 5530
_journal_page_last 5534
_journal_paper_doi 10.1021/acs.cgd.5b01156
_journal_volume 15
_journal_year 2015
_chemical_formula_moiety 'C6 H12 O'
_chemical_formula_sum 'C6 H12 O'
_chemical_formula_weight 100.16
_chemical_melting_point 220.65
_chemical_name_common pinacolone
_chemical_name_systematic 3,3-Dimethyl-2-butanone
_space_group_crystal_system monoclinic
_space_group_IT_number 11
_space_group_name_Hall '-P 2yb'
_space_group_name_H-M_alt 'P 1 21/m 1'
_symmetry_space_group_name_Hall '-P 2yb'
_symmetry_space_group_name_H-M 'P 1 21/m 1'
_atom_sites_solution_hydrogens mixed
_atom_sites_solution_primary direct
_audit_block_doi 10.5517/cc13lkgq
_audit_update_record
;
2015-10-05 deposited with the CCDC.
2016-03-01 downloaded from the CCDC.
;
_cell_angle_alpha 90
_cell_angle_beta 107.89(11)
_cell_angle_gamma 90
_cell_formula_units_Z 2
_cell_length_a 5.521(12)
_cell_length_b 8.3045(5)
_cell_length_c 6.716(2)
_cell_measurement_reflns_used 701
_cell_measurement_temperature 298
_cell_measurement_theta_max 26.1770
_cell_measurement_theta_min 4.0030
_cell_volume 293.0(7)
_computing_cell_refinement
;
CrysAlisPro, Agilent Technologies,
Version 1.171.36.28 (release 01-02-2013 CrysAlis171 .NET)
(compiled Feb  1 2013,16:14:44)
;
_computing_data_collection
;
CrysAlisPro, Agilent Technologies,
Version 1.171.36.28 (release 01-02-2013 CrysAlis171 .NET)
(compiled Feb  1 2013,16:14:44)
;
_computing_data_reduction
;
CrysAlisPro, Agilent Technologies,
Version 1.171.36.28 (release 01-02-2013 CrysAlis171 .NET)
(compiled Feb  1 2013,16:14:44)
;
_computing_molecular_graphics 'Olex2 (Dolomanov et al., 2009)'
_computing_publication_material 'Olex2 (Dolomanov et al., 2009)'
_computing_structure_refinement 'ShelXL (Sheldrick, 2008)'
_computing_structure_solution 'ShelXS (Sheldrick, 2008)'
_diffrn_ambient_temperature 298
_diffrn_detector_area_resol_mean 16.2413
_diffrn_measured_fraction_theta_full 0.213
_diffrn_measured_fraction_theta_max 0.205
_diffrn_measurement_device_type 'Xcalibur, Eos'
_diffrn_measurement_method '\w and \p scans'
_diffrn_orient_matrix_UB_11 -0.1330256000
_diffrn_orient_matrix_UB_12 0.0029641000
_diffrn_orient_matrix_UB_13 -0.0152336000
_diffrn_orient_matrix_UB_21 -0.0150786000
_diffrn_orient_matrix_UB_22 0.0546043000
_diffrn_orient_matrix_UB_23 -0.0840829000
_diffrn_orient_matrix_UB_31 -0.0184894000
_diffrn_orient_matrix_UB_32 -0.0655551000
_diffrn_orient_matrix_UB_33 -0.0707085000
_diffrn_radiation_monochromator graphite
_diffrn_radiation_type MoK\a
_diffrn_radiation_wavelength 0.71073
_diffrn_reflns_av_R_equivalents 0.0181
_diffrn_reflns_av_unetI/netI 0.0082
_diffrn_reflns_Laue_measured_fraction_full 0.213
_diffrn_reflns_Laue_measured_fraction_max 0.205
_diffrn_reflns_limit_h_max 1
_diffrn_reflns_limit_h_min -1
_diffrn_reflns_limit_k_max 10
_diffrn_reflns_limit_k_min -10
_diffrn_reflns_limit_l_max 8
_diffrn_reflns_limit_l_min -8
_diffrn_reflns_number 1261
_diffrn_reflns_point_group_measured_fraction_full 0.213
_diffrn_reflns_point_group_measured_fraction_max 0.205
_diffrn_reflns_theta_full 26.000
_diffrn_reflns_theta_max 26.597
_diffrn_reflns_theta_min 4.023
_diffrn_source 'Enhance (Mo) X-ray Source'
_exptl_absorpt_coefficient_mu 0.074
_exptl_absorpt_correction_T_max 1.00000
_exptl_absorpt_correction_T_min 0.67222
_exptl_absorpt_correction_type multi-scan
_exptl_absorpt_process_details
;
CrysAlisPro, Agilent Technologies,
Version 1.171.36.28 (release 01-02-2013 CrysAlis171 .NET)
(compiled Feb  1 2013,16:14:44)
Empirical absorption correction using spherical harmonics,
 implemented in SCALE3 ABSPACK scaling algorithm.
;
_exptl_crystal_colour 'clear whiteish colourless'
_exptl_crystal_colour_lustre clear
_exptl_crystal_colour_modifier whiteish
_exptl_crystal_colour_primary colourless
_exptl_crystal_density_diffrn 1.135
_exptl_crystal_density_method 'not measured'
_exptl_crystal_description block
_exptl_crystal_F_000 112
_exptl_crystal_preparation
'The lhigh-pressure experiment was performed using modified Merrill-Bassett diamond-anvil cell (DAC)'
_exptl_crystal_size_max 0.38142
_exptl_crystal_size_mid 0.38142
_exptl_crystal_size_min 0.3
_refine_diff_density_max 0.050
_refine_diff_density_min -0.029
_refine_diff_density_rms 0.011
_refine_ls_extinction_coef .
_refine_ls_extinction_method none
_refine_ls_goodness_of_fit_ref 1.097
_refine_ls_hydrogen_treatment mixed
_refine_ls_matrix_type full
_refine_ls_number_parameters 57
_refine_ls_number_reflns 135
_refine_ls_number_restraints 33
_refine_ls_restrained_S_all 0.961
_refine_ls_R_factor_all 0.0249
_refine_ls_R_factor_gt 0.0235
_refine_ls_shift/su_max 0.000
_refine_ls_shift/su_mean 0.000
_refine_ls_structure_factor_coef Fsqd
_refine_ls_weighting_details 'w=1/[\s^2^(Fo^2^)+(0.0365P)^2^+0.0546P] where P=(Fo^2^+2Fc^2^)/3'
_refine_ls_weighting_scheme calc
_refine_ls_wR_factor_gt 0.0593
_refine_ls_wR_factor_ref 0.0601
_reflns_Friedel_coverage 0.000
_reflns_Friedel_fraction_full .
_reflns_Friedel_fraction_max .
_reflns_number_gt 126
_reflns_number_total 135
_reflns_threshold_expression 'I > 2\s(I)'
_cod_data_source_file 1030727-1030734.cif
_cod_data_source_block pin_hp_1_52
_cod_depositor_comments
;
 Updated bibliographic information.

 Antanas Vaitkus,
 2019-12-02
;
_cod_database_code 4513830
_shelxl_version_number 2013-4
_chemical_oxdiff_formula C6H12O1
_shelx_space_group_comment
;
The symmetry employed for this shelxl refinement is uniquely defined
by the following loop, which should always be used as a source of
symmetry information in preference to the above space-group names.
They are only intended as comments.
;
_reflns_odcompleteness_completeness 21.00
_reflns_odcompleteness_iscentric 1
_reflns_odcompleteness_theta 26.54

loop_
_space_group_symop_operation_xyz
'x, y, z'
'-x, y+1/2, -z'
'-x, -y, -z'
'x, -y-1/2, z'

loop_
_atom_site_label
_atom_site_type_symbol
_atom_site_fract_x
_atom_site_fract_y
_atom_site_fract_z
_atom_site_U_iso_or_equiv
_atom_site_adp_type
_atom_site_occupancy
_atom_site_site_symmetry_order
_atom_site_calc_flag
_atom_site_refinement_flags_posn
_atom_site_refinement_flags_adp
_atom_site_refinement_flags_occupancy
_atom_site_disorder_assembly
_atom_site_disorder_group
C5 C 0.750(2) 0.4002(2) 0.2490(4) 0.059(10) Uani 1 1 d . . . . .
H5A H 0.9192 0.3927 0.3442 0.089 Uiso 1 1 calc GR . . . .
H5B H 0.6685 0.4950 0.2801 0.089 Uiso 1 1 calc GR . . . .
H5C H 0.7569 0.4065 0.1081 0.089 Uiso 1 1 calc GR . . . .
C2 C 0.574(5) 0.2500 0.4919(16) 0.042(6) Uani 1 2 d DS TU P . .
O1 O 0.372(4) 0.2500 0.5182(12) 0.063(6) Uani 1 2 d S TU P . .
C1 C 0.811(5) 0.2500 0.6734(8) 0.051(7) Uani 1 2 d DS TU P . .
H1A H 0.956(10) 0.284(11) 0.632(13) 0.077 Uiso 0.5 1 d DR . . A -1
H1C H 0.81(5) 0.140(4) 0.725(10) 0.077 Uiso 0.5 1 d DR . . B -1
H1B H 0.74(2) 0.290(7) 0.776(13) 0.077 Uiso 0.5 1 d DR . . C -1
C3 C 0.596(2) 0.2500 0.2721(5) 0.029(5) Uani 1 2 d S TU P . .
C4 C 0.332(3) 0.2500 0.1091(6) 0.043(5) Uani 1 2 d DS TU P . .
H4A H 0.235(11) 0.343(3) 0.132(4) 0.049(8) Uiso 1 1 d D . . . .
H4B H 0.35(2) 0.2500 -0.031(8) 0.059(12) Uiso 1 2 d DS T P . .

loop_
_atom_site_aniso_label
_atom_site_aniso_U_11
_atom_site_aniso_U_22
_atom_site_aniso_U_33
_atom_site_aniso_U_23
_atom_site_aniso_U_13
_atom_site_aniso_U_12
C5 0.10(3) 0.0330(11) 0.0420(15) 0.0019(9) 0.025(6) -0.004(3)
C2 0.047(15) 0.0349(18) 0.039(3) 0.000 0.003(8) 0.000
O1 0.052(17) 0.087(3) 0.045(3) 0.000 0.009(10) 0.000
C1 0.04(2) 0.080(3) 0.025(2) 0.000 0.004(6) 0.000
C3 0.026(13) 0.0292(14) 0.0263(16) 0.000 0.000(4) 0.000
C4 0.032(16) 0.053(2) 0.035(2) 0.000 -0.004(5) 0.000

loop_
_atom_type_symbol
_atom_type_description
_atom_type_scat_dispersion_real
_atom_type_scat_dispersion_imag
_atom_type_scat_source
C C 0.0033 0.0016 'International Tables Vol C Tables 4.2.6.8 and 6.1.1.4'
H H 0.0000 0.0000 'International Tables Vol C Tables 4.2.6.8 and 6.1.1.4'
O O 0.0106 0.0060 'International Tables Vol C Tables 4.2.6.8 and 6.1.1.4'

loop_
_citation_id
_citation_doi
_citation_year
1 10.1021/acs.cgd.5b01156 2015

loop_
_geom_angle_atom_site_label_1
_geom_angle_atom_site_label_2
_geom_angle_atom_site_label_3
_geom_angle
_geom_angle_site_symmetry_1
_geom_angle_site_symmetry_3
O1 C2 C1 120.7(16) . .
O1 C2 C3 120.4(16) . .
C1 C2 C3 118.9(18) . .
C5 C3 C5 107.9(10) . 4_565
C2 C3 C5 108.0(6) . 4_565
C2 C3 C5 108.0(6) . .
C2 C3 C4 110.6(13) . .
C4 C3 C5 111.1(4) . .
C4 C3 C5 111.1(4) . 4_565

loop_
_geom_bond_atom_site_label_1
_geom_bond_atom_site_label_2
_geom_bond_distance
_geom_bond_site_symmetry_2
C5 C3 1.542(10) .
C2 O1 1.18(4) .
C2 C1 1.49(2) .
C2 C3 1.518(14) .
C3 C5 1.542(10) 4_565
C3 C4 1.532(17) .

loop_
_geom_torsion_atom_site_label_1
_geom_torsion_atom_site_label_2
_geom_torsion_atom_site_label_3
_geom_torsion_atom_site_label_4
_geom_torsion
_geom_torsion_site_symmetry_1
_geom_torsion_site_symmetry_2
_geom_torsion_site_symmetry_3
_geom_torsion_site_symmetry_4
O1 C2 C3 C5 121.8(7) . . . .
O1 C2 C3 C5 -121.8(7) . . . 4_565
O1 C2 C3 C4 0.000(5) . . . .
C1 C2 C3 C5 -58.2(7) . . . .
C1 C2 C3 C5 58.2(7) . . . 4_565
C1 C2 C3 C4 180.000(5) . . . .
